data_4077733
loop_
_publ_author_name
'Doherty, Simon'
'Errington, R. John'
'Housley, Neil'
'Ridland, John'
'Clegg, William'
'Elsegood, Mark R. J.'

_publ_section_title
;
 N-Alkoxy-\b-ketoiminate Complexes of Groups 4 and 5:&#x00A0; Synthesis
 and Characterization of the Complexes
 [(\h5-C5H4R)M{CH3C(O)CHC(NCH2CHR&#x2018;O)CH3}Cln] (M = Ti,n= 1; M =
 Nb,n= 2; R = H, Me; R&#x2018; = H, Me),
 [Ti{CH3C(O)CHC(NCH2CHR&#x2018;O)CH3}Cl2(thf)], and
 [Ti{CH3C(O)CHC(NCH2CHR&#x2018;O)CH3}2]
;
_journal_issue 6
_journal_name_full Organometallics
_journal_page_first 1018
_journal_paper_doi 10.1021/om980510q
_journal_volume 18
_journal_year 1999
_chemical_formula_sum 'C12 H21 Cl2 N O3 Ti'
_chemical_formula_weight 346.10
_chemical_name_systematic
;
 ?
;
_space_group_IT_number 61
_symmetry_cell_setting orthorhombic
_symmetry_space_group_name_Hall '-P 2ac 2ab'
_symmetry_space_group_name_H-M 'P b c a'
_atom_sites_solution_hydrogens geom
_atom_sites_solution_primary heavy
_atom_sites_solution_secondary difmap
_audit_creation_method SHELXL-97
_cell_angle_alpha 90.00
_cell_angle_beta 90.00
_cell_angle_gamma 90.00
_cell_formula_units_Z 8
_cell_length_a 14.4022(9)
_cell_length_b 14.6208(9)
_cell_length_c 14.8973(9)
_cell_measurement_reflns_used 11095
_cell_measurement_temperature 160(2)
_cell_measurement_theta_max 28.64
_cell_measurement_theta_min 2.41
_cell_volume 3136.9(3)
_computing_cell_refinement 'local programs'
_computing_data_collection 'Bruker SMART'
_computing_data_reduction 'Bruker SAINT'
_computing_molecular_graphics 'Bruker SHELXTL'
_computing_publication_material 'SHELXTL and local programs'
_computing_structure_refinement 'Bruker SHELXTL'
_computing_structure_solution 'Bruker SHELXTL'
_diffrn_ambient_temperature 160(2)
_diffrn_measured_fraction_theta_full 0.998
_diffrn_measured_fraction_theta_max 0.921
_diffrn_measurement_device_type 'Bruker SMART CCD diffractometer'
_diffrn_measurement_method '\w rotation with narrow frames'
_diffrn_radiation_monochromator graphite
_diffrn_radiation_source 'fine-focus sealed tube'
_diffrn_radiation_type MoK\a
_diffrn_radiation_wavelength 0.71073
_diffrn_reflns_av_R_equivalents 0.0424
_diffrn_reflns_av_sigmaI/netI 0.0334
_diffrn_reflns_limit_h_max 18
_diffrn_reflns_limit_h_min -17
_diffrn_reflns_limit_k_max 17
_diffrn_reflns_limit_k_min -18
_diffrn_reflns_limit_l_max 20
_diffrn_reflns_limit_l_min -9
_diffrn_reflns_number 18642
_diffrn_reflns_theta_full 26.00
_diffrn_reflns_theta_max 28.81
_diffrn_reflns_theta_min 2.41
_diffrn_standards_decay_% 0
_diffrn_standards_number 0
_exptl_absorpt_coefficient_mu 0.889
_exptl_absorpt_correction_T_max 0.862
_exptl_absorpt_correction_T_min 0.690
_exptl_absorpt_correction_type empirical
_exptl_crystal_colour red
_exptl_crystal_density_diffrn 1.466
_exptl_crystal_density_method 'not measured'
_exptl_crystal_description block
_exptl_crystal_F_000 1440
_exptl_crystal_size_max 0.42
_exptl_crystal_size_mid 0.21
_exptl_crystal_size_min 0.10
_refine_diff_density_max 0.831
_refine_diff_density_min -0.680
_refine_diff_density_rms 0.074
_refine_ls_extinction_method none
_refine_ls_goodness_of_fit_ref 1.070
_refine_ls_hydrogen_treatment mixed
_refine_ls_matrix_type full
_refine_ls_number_parameters 184
_refine_ls_number_reflns 3764
_refine_ls_number_restraints 6
_refine_ls_restrained_S_all 1.070
_refine_ls_R_factor_all 0.0641
_refine_ls_R_factor_gt 0.0457
_refine_ls_shift/su_max 0.001
_refine_ls_shift/su_mean 0.000
_refine_ls_structure_factor_coef Fsqd
_refine_ls_weighting_details 'calc w=1/[\s^2^(Fo^2^)+(0.0354P)^2^+4.6646P] where P=(Fo^2^+2Fc^2^)/3'
_refine_ls_weighting_scheme calc
_refine_ls_wR_factor_gt 0.0949
_refine_ls_wR_factor_ref 0.1037
_reflns_number_gt 3024
_reflns_number_total 3764
_reflns_threshold_expression >2sigma(I)
_cod_data_source_file om980510q.cif
_cod_data_source_block 3b
_cod_original_sg_symbol_H-M Pbca
_cod_database_code 4077733

loop_
_symmetry_equiv_pos_as_xyz
'x, y, z'
'-x+1/2, -y, z+1/2'
'-x, y+1/2, -z+1/2'
'x+1/2, -y+1/2, -z'
'-x, -y, -z'
'x-1/2, y, -z-1/2'
'x, -y-1/2, z-1/2'
'-x-1/2, y-1/2, z'

loop_
_atom_site_label
_atom_site_type_symbol
_atom_site_fract_x
_atom_site_fract_y
_atom_site_fract_z
_atom_site_U_iso_or_equiv
_atom_site_adp_type
_atom_site_occupancy
_atom_site_symmetry_multiplicity
_atom_site_calc_flag
_atom_site_refinement_flags
_atom_site_disorder_assembly
_atom_site_disorder_group
Ti1 Ti 0.29111(3) 0.21865(3) 0.85922(3) 0.02107(12) Uani 1 1 d . A .
Cl1 Cl 0.38138(5) 0.18313(5) 0.98383(4) 0.03271(17) Uani 1 1 d . . .
Cl2 Cl 0.33268(5) 0.08850(5) 0.77899(5) 0.03316(17) Uani 1 1 d . . .
O1 O 0.17380(12) 0.16550(12) 0.88568(12) 0.0253(4) Uani 1 1 d . . .
C1 C 0.09566(17) 0.15030(18) 0.84289(18) 0.0263(5) Uani 1 1 d . . .
C2 C 0.07730(18) 0.18638(18) 0.76084(18) 0.0290(6) Uani 1 1 d . . .
H2 H 0.0219 0.1678 0.7315 0.035 Uiso 1 1 calc R . .
C3 C 0.13608(18) 0.25078(19) 0.71548(18) 0.0270(5) Uani 1 1 d . . .
N1 N 0.21673(15) 0.27446(14) 0.74762(15) 0.0256(5) Uani 1 1 d . A .
C4 C 0.26984(18) 0.34668(19) 0.70110(18) 0.0285(6) Uani 1 1 d . . .
H4A H 0.2513 0.4077 0.7237 0.034 Uiso 0.718(8) 1 calc PR A 1
H4B H 0.2577 0.3444 0.6357 0.034 Uiso 0.718(8) 1 calc PR A 1
H4C H 0.2283 0.3981 0.6853 0.034 Uiso 0.282(8) 1 calc PR A 2
H4D H 0.2971 0.3221 0.6451 0.034 Uiso 0.282(8) 1 calc PR A 2
C5 C 0.3720(3) 0.3299(2) 0.7197(2) 0.0242(10) Uani 0.718(8) 1 d PU A 1
H5 H 0.3961 0.2825 0.6773 0.029 Uiso 0.718(8) 1 calc PR A 1
C5X C 0.3462(7) 0.3798(7) 0.7631(7) 0.027(3) Uani 0.282(8) 1 d PU A 2
H5X H 0.3224 0.4264 0.8064 0.033 Uiso 0.282(8) 1 calc PR A 2
O2 O 0.37538(13) 0.29522(13) 0.80999(13) 0.0298(4) Uani 1 1 d . . .
C6 C 0.02639(19) 0.0939(2) 0.8946(2) 0.0341(6) Uani 1 1 d . . .
H6A H 0.0540 0.0346 0.9098 0.051 Uiso 1 1 calc R . .
H6B H -0.0291 0.0842 0.8578 0.051 Uiso 1 1 calc R . .
H6C H 0.0092 0.1261 0.9499 0.051 Uiso 1 1 calc R . .
C7 C 0.09939(19) 0.2926(2) 0.62995(18) 0.0335(6) Uani 1 1 d . . .
H7A H 0.0923 0.3587 0.6380 0.050 Uiso 1 1 calc R . .
H7B H 0.0390 0.2655 0.6155 0.050 Uiso 1 1 calc R . .
H7C H 0.1431 0.2806 0.5809 0.050 Uiso 1 1 calc R . .
C8 C 0.4300(2) 0.4156(2) 0.7120(2) 0.0344(6) Uani 1 1 d . . .
H8A H 0.4950 0.4009 0.7248 0.052 Uiso 0.718(8) 1 calc PR A 1
H8B H 0.4077 0.4611 0.7552 0.052 Uiso 0.718(8) 1 calc PR A 1
H8C H 0.4248 0.4402 0.6511 0.052 Uiso 0.718(8) 1 calc PR A 1
H8D H 0.4774 0.4360 0.7547 0.052 Uiso 0.282(8) 1 calc PR A 2
H8E H 0.4111 0.4671 0.6741 0.052 Uiso 0.282(8) 1 calc PR A 2
H8F H 0.4554 0.3667 0.6743 0.052 Uiso 0.282(8) 1 calc PR A 2
O3 O 0.23708(13) 0.32844(13) 0.93828(13) 0.0323(4) Uani 1 1 d . . .
C9 C 0.1438(2) 0.3675(2) 0.9319(2) 0.0354(7) Uani 1 1 d . A .
H9A H 0.0961 0.3191 0.9381 0.042 Uiso 1 1 calc R . .
H9B H 0.1351 0.3985 0.8734 0.042 Uiso 1 1 calc R . .
C10 C 0.1369(2) 0.4349(2) 1.0076(2) 0.0457(8) Uani 1 1 d . . .
H10A H 0.1099 0.4061 1.0618 0.055 Uiso 1 1 calc R A .
H10B H 0.0984 0.4882 0.9904 0.055 Uiso 1 1 calc R . .
C11 C 0.2371(3) 0.4633(2) 1.0240(3) 0.0567(10) Uani 1 1 d . A .
H11A H 0.2513 0.5207 0.9915 0.068 Uiso 1 1 calc R . .
H11B H 0.2482 0.4731 1.0888 0.068 Uiso 1 1 calc R . .
C12 C 0.2940(3) 0.3898(3) 0.9911(4) 0.0910(19) Uani 1 1 d . A .
H12A H 0.3219 0.3563 1.0422 0.109 Uiso 1 1 calc R . .
H12B H 0.3449 0.4147 0.9537 0.109 Uiso 1 1 calc R . .

loop_
_atom_site_aniso_label
_atom_site_aniso_U_11
_atom_site_aniso_U_22
_atom_site_aniso_U_33
_atom_site_aniso_U_23
_atom_site_aniso_U_13
_atom_site_aniso_U_12
Ti1 0.0200(2) 0.0236(2) 0.0196(2) 0.00088(18) -0.00085(17) 0.00000(17)
Cl1 0.0296(3) 0.0431(4) 0.0254(3) 0.0094(3) -0.0062(3) -0.0045(3)
Cl2 0.0332(3) 0.0289(3) 0.0375(4) -0.0061(3) 0.0065(3) 0.0014(3)
O1 0.0205(8) 0.0281(9) 0.0273(9) 0.0002(8) 0.0007(7) -0.0022(7)
C1 0.0219(12) 0.0252(13) 0.0317(14) -0.0036(11) 0.0017(10) 0.0002(10)
C2 0.0204(12) 0.0347(14) 0.0320(14) -0.0037(12) -0.0027(11) -0.0033(11)
C3 0.0237(12) 0.0326(13) 0.0247(13) -0.0026(11) 0.0003(10) 0.0042(11)
N1 0.0243(11) 0.0279(11) 0.0245(11) 0.0032(9) -0.0002(9) 0.0005(9)
C4 0.0271(13) 0.0314(14) 0.0269(13) 0.0085(11) 0.0020(11) 0.0005(11)
C5 0.0308(19) 0.024(2) 0.0182(18) 0.0043(15) 0.0006(15) -0.0027(15)
C5X 0.033(5) 0.027(5) 0.023(5) 0.006(4) 0.000(4) 0.004(4)
O2 0.0272(9) 0.0333(10) 0.0290(10) 0.0112(8) -0.0030(8) -0.0049(8)
C6 0.0264(14) 0.0414(16) 0.0344(15) 0.0011(13) 0.0021(12) -0.0069(12)
C7 0.0262(13) 0.0494(17) 0.0248(13) 0.0035(12) -0.0036(11) -0.0015(12)
C8 0.0338(15) 0.0364(15) 0.0332(15) 0.0094(12) -0.0012(12) -0.0080(12)
O3 0.0265(10) 0.0309(10) 0.0396(11) -0.0122(9) -0.0021(8) -0.0005(8)
C9 0.0319(15) 0.0346(15) 0.0397(16) -0.0014(13) 0.0029(13) 0.0086(12)
C10 0.057(2) 0.0301(15) 0.050(2) -0.0089(14) 0.0170(16) 0.0038(14)
C11 0.068(2) 0.0427(19) 0.059(2) -0.0196(17) -0.0173(19) 0.0126(17)
C12 0.049(2) 0.078(3) 0.146(5) -0.082(3) 0.008(3) -0.018(2)

loop_
_atom_type_symbol
_atom_type_description
_atom_type_scat_dispersion_real
_atom_type_scat_dispersion_imag
_atom_type_scat_source
C C 0.0033 0.0016 'International Tables Vol C Tables 4.2.6.8 and 6.1.1.4'
H H 0.0000 0.0000 'International Tables Vol C Tables 4.2.6.8 and 6.1.1.4'
N N 0.0061 0.0033 'International Tables Vol C Tables 4.2.6.8 and 6.1.1.4'
O O 0.0106 0.0060 'International Tables Vol C Tables 4.2.6.8 and 6.1.1.4'
Cl Cl 0.1484 0.1585 'International Tables Vol C Tables 4.2.6.8 and 6.1.1.4'
Ti Ti 0.2776 0.4457 'International Tables Vol C Tables 4.2.6.8 and 6.1.1.4'

loop_
_geom_angle_atom_site_label_1
_geom_angle_atom_site_label_2
_geom_angle_atom_site_label_3
_geom_angle
O2 Ti1 O1 159.15(8)
O2 Ti1 O3 90.16(8)
O1 Ti1 O3 82.48(8)
O2 Ti1 N1 77.56(8)
O1 Ti1 N1 82.65(8)
O3 Ti1 N1 87.68(8)
O2 Ti1 Cl1 94.98(6)
O1 Ti1 Cl1 103.89(6)
O3 Ti1 Cl1 86.07(6)
N1 Ti1 Cl1 170.26(6)
O2 Ti1 Cl2 97.21(7)
O1 Ti1 Cl2 90.05(6)
O3 Ti1 Cl2 172.47(6)
N1 Ti1 Cl2 92.38(6)
Cl1 Ti1 Cl2 94.80(3)
C1 O1 Ti1 136.95(17)
O1 C1 C2 122.6(2)
O1 C1 C6 114.4(2)
C2 C1 C6 123.0(2)
C1 C2 C3 124.3(2)
N1 C3 C2 121.8(2)
N1 C3 C7 121.0(2)
C2 C3 C7 117.2(2)
C3 N1 C4 118.6(2)
C3 N1 Ti1 129.09(18)
C4 N1 Ti1 112.21(16)
N1 C4 C5X 108.6(4)
N1 C4 C5 107.5(2)
C5X C4 C5 40.2(4)
O2 C5 C8 110.1(3)
O2 C5 C4 105.1(3)
C8 C5 C4 112.9(3)
O2 C5X C4 103.1(6)
O2 C5X C8 107.4(6)
C4 C5X C8 112.4(6)
C5 O2 C5X 41.8(4)
C5 O2 Ti1 125.10(18)
C5X O2 Ti1 121.2(4)
C5 C8 C5X 40.3(4)
C12 O3 C9 108.3(2)
C12 O3 Ti1 123.96(19)
C9 O3 Ti1 126.26(16)
O3 C9 C10 105.5(2)
C9 C10 C11 103.7(3)
C12 C11 C10 106.5(3)
C11 C12 O3 109.0(3)

loop_
_geom_bond_atom_site_label_1
_geom_bond_atom_site_label_2
_geom_bond_distance
Ti1 O2 1.8066(18)
Ti1 O1 1.9010(17)
Ti1 O3 2.1376(19)
Ti1 N1 2.139(2)
Ti1 Cl1 2.3251(8)
Ti1 Cl2 2.3256(8)
O1 C1 1.312(3)
C1 C2 1.357(4)
C1 C6 1.506(4)
C2 C3 1.435(4)
C3 N1 1.303(3)
C3 C7 1.509(4)
N1 C4 1.477(3)
C4 C5X 1.516(10)
C4 C5 1.516(4)
C5 O2 1.439(4)
C5 C8 1.510(4)
C5X O2 1.481(9)
C5X C8 1.518(10)
O3 C12 1.448(4)
O3 C9 1.463(3)
C9 C10 1.502(4)
C10 C11 1.521(5)
C11 C12 1.437(5)
